data_7012873
loop_
_publ_author_name
'Randolf D. K\"ohn'
'Zhida Pan'
'Mary F. Mahon'
'Gabriele Kociok-K\"ohn'

_publ_section_title
;
 Coordination chemistry of copper-(I) and -(II) with 2-pyridylmethyl
 substituted triazacyclohexanes
;
_journal_issue 11
_journal_name_full 'Dalton Trans.'
_journal_page_first 2269
_journal_page_last 2275
_journal_paper_doi 10.1039/b302037a
_journal_year 2003
_chemical_formula_moiety '(C21 H24 Cu N6),(B F4)'
_chemical_formula_sum 'C21 H24 B Cu F4 N6'
_chemical_formula_weight 510.81
_space_group_IT_number 14
_symmetry_cell_setting monoclinic
_symmetry_space_group_name_Hall '-P 2yab'
_symmetry_space_group_name_H-M 'P 1 21/a 1'
_atom_sites_solution_hydrogens geom
_atom_sites_solution_primary direct
_atom_sites_solution_secondary difmap
_audit_creation_method SHELXL-97
_cell_angle_alpha 90.00
_cell_angle_beta 111.354(3)
_cell_angle_gamma 90.00
_cell_formula_units_Z 8
_cell_length_a 18.6920(16)
_cell_length_b 10.6070(6)
_cell_length_c 24.0520(18)
_cell_measurement_reflns_used 7523
_cell_measurement_temperature 150(2)
_cell_measurement_theta_max 25.03
_cell_measurement_theta_min 1.02
_cell_volume 4441.3(6)
_computing_cell_refinement 'Collect, Nonius program suite version 1.9 (1997)'
_computing_data_collection 'Collect, Nonius program suite version 1.9 (1997)'
_computing_data_reduction 'Denzo and Scalepack (Otwinowski & Minor, 1997)'
_computing_molecular_graphics 'ORTEP3 for Windows - L. J. Farrugia, J. Appl. Crystallogr. 1997, 30, 565'
_computing_publication_material 'SHELX97-2, G. M. Sheldrick'
_computing_structure_refinement
;
SHELX97-2 Program for Crystal Structure Analysis. G. M. Sheldrick,
Institut f. Anorg. Chemie der Universitat, Tammanstrasse 4, 
D-3400 Gottingen, Germany, 1998.
;
_computing_structure_solution
; 
SIR97- Altomare A., Burla M.C., Camalli M., Cascarano G.L., Giacovazzo C. , 
Guagliardi A., Moliterni A.G.G., Polidori G.,Spagna R. 
(1999) J. Appl. Cryst. 32, 115-119.
;
_diffrn_ambient_temperature 150(2)
_diffrn_measured_fraction_theta_full 0.914
_diffrn_measured_fraction_theta_max 0.914
_diffrn_measurement_device_type 'Nonius Kappa CCD'
_diffrn_measurement_method \f-rotation
_diffrn_radiation_monochromator graphite
_diffrn_radiation_source 'fine-focus sealed tube'
_diffrn_radiation_type MoK\a
_diffrn_radiation_wavelength 0.71073
_diffrn_reflns_av_R_equivalents 0.2619
_diffrn_reflns_av_sigmaI/netI 0.3750
_diffrn_reflns_limit_h_max 22
_diffrn_reflns_limit_h_min -22
_diffrn_reflns_limit_k_max 12
_diffrn_reflns_limit_k_min -12
_diffrn_reflns_limit_l_max 28
_diffrn_reflns_limit_l_min -28
_diffrn_reflns_number 13703
_diffrn_reflns_theta_full 25.21
_diffrn_reflns_theta_max 25.21
_diffrn_reflns_theta_min 2.12
_exptl_absorpt_coefficient_mu 1.039
_exptl_absorpt_correction_type none
_exptl_crystal_colour 'pale yellow'
_exptl_crystal_density_diffrn 1.528
_exptl_crystal_density_meas ?
_exptl_crystal_density_method .
_exptl_crystal_description block
_exptl_crystal_F_000 2096
_exptl_crystal_size_max 0.15
_exptl_crystal_size_mid 0.13
_exptl_crystal_size_min 0.08
_refine_diff_density_max 1.493
_refine_diff_density_min -0.549
_refine_diff_density_rms 0.136
_refine_ls_extinction_coef 0.0016(8)
_refine_ls_extinction_expression Fc^*^=kFc[1+0.001xFc^2^\l^3^/sin(2\q)]^-1/4^
_refine_ls_extinction_method SHELXL
_refine_ls_goodness_of_fit_ref 0.966
_refine_ls_hydrogen_treatment mixed
_refine_ls_matrix_type full
_refine_ls_number_parameters 586
_refine_ls_number_reflns 7326
_refine_ls_number_restraints 0
_refine_ls_restrained_S_all 0.966
_refine_ls_R_factor_all 0.3460
_refine_ls_R_factor_gt 0.1475
_refine_ls_shift/su_max 0.001
_refine_ls_shift/su_mean 0.000
_refine_ls_structure_factor_coef Fsqd
_refine_ls_weighting_details 'calc w=1/[\s^2^(Fo^2^)+(0.1713P)^2^+0.0000P] where P=(Fo^2^+2Fc^2^)/3'
_refine_ls_weighting_scheme calc
_refine_ls_wR_factor_gt 0.3040
_refine_ls_wR_factor_ref 0.3689
_reflns_number_gt 2478
_reflns_number_total 7326
_reflns_threshold_expression >2sigma(I)
_cod_data_source_file b302037a.txt
_cod_data_source_block pan17
_cod_database_code 7012873

loop_
_symmetry_equiv_pos_as_xyz
'x, y, z'
'-x+1/2, y+1/2, -z'
'-x, -y, -z'
'x-1/2, -y-1/2, z'

loop_
_atom_site_label
_atom_site_type_symbol
_atom_site_fract_x
_atom_site_fract_y
_atom_site_fract_z
_atom_site_U_iso_or_equiv
_atom_site_adp_type
_atom_site_occupancy
_atom_site_symmetry_multiplicity
_atom_site_calc_flag
_atom_site_refinement_flags
_atom_site_disorder_assembly
_atom_site_disorder_group
Cu1 Cu 0.30568(11) 0.76246(19) -0.03990(8) 0.0527(7) Uani 1 1 d . . .
C1 C 0.2738(9) 0.5232(13) 0.0268(6) 0.054(5) Uani 1 1 d . . .
H1A H 0.2540 0.4951 -0.0153 0.065 Uiso 1 1 calc R . .
H1B H 0.2303 0.5615 0.0349 0.065 Uiso 1 1 calc R . .
N1 N 0.3319(6) 0.6224(14) 0.0335(5) 0.054(4) Uani 1 1 d . . .
C11 C 0.3508(8) 0.7016(14) 0.0887(6) 0.044(4) Uiso 1 1 d . . .
H11A H 0.3034 0.7209 0.0963 0.053 Uiso 1 1 calc R . .
H11B H 0.3864 0.6554 0.1236 0.053 Uiso 1 1 calc R . .
C12 C 0.3875(8) 0.8210(15) 0.0796(6) 0.040(4) Uani 1 1 d . . .
C13 C 0.4220(8) 0.903(2) 0.1270(8) 0.067(5) Uani 1 1 d . . .
H13 H 0.4201 0.8821 0.1649 0.081 Uiso 1 1 calc R . .
C14 C 0.4574(8) 1.0077(16) 0.1217(7) 0.050(4) Uani 1 1 d . . .
H14 H 0.4870 1.0541 0.1563 0.060 Uiso 1 1 calc R . .
C15 C 0.4510(9) 1.0487(14) 0.0665(7) 0.054(5) Uani 1 1 d . . .
H15 H 0.4688 1.1292 0.0599 0.064 Uiso 1 1 calc R . .
C16 C 0.4171(9) 0.9654(19) 0.0210(9) 0.067(6) Uani 1 1 d . . .
H16 H 0.4189 0.9845 -0.0171 0.080 Uiso 1 1 calc R . .
N11 N 0.3817(7) 0.8592(13) 0.0262(5) 0.049(4) Uani 1 1 d . . .
C2 C 0.4071(8) 0.5619(14) 0.0321(7) 0.043(4) Uani 1 1 d . . .
H2A H 0.3973 0.5237 -0.0075 0.052 Uiso 1 1 calc R . .
H2B H 0.4470 0.6277 0.0389 0.052 Uiso 1 1 calc R . .
N2 N 0.4349(6) 0.4635(12) 0.0791(6) 0.048(4) Uani 1 1 d . . .
C21 C 0.5055(8) 0.4146(17) 0.0853(7) 0.056(5) Uani 1 1 d . . .
H21A H 0.5373 0.4829 0.0784 0.067 Uiso 1 1 calc R . .
H21B H 0.4982 0.3501 0.0540 0.067 Uiso 1 1 calc R . .
C22 C 0.5492(10) 0.3550(19) 0.1457(11) 0.073(6) Uani 1 1 d . . .
C23 C 0.5481(10) 0.413(2) 0.1993(10) 0.079(6) Uani 1 1 d . . .
H23 H 0.5236 0.4916 0.2001 0.095 Uiso 1 1 calc R . .
C24 C 0.5853(13) 0.345(2) 0.2478(9) 0.082(7) Uani 1 1 d . . .
H24 H 0.5835 0.3748 0.2846 0.098 Uiso 1 1 calc R . .
C25 C 0.6225(12) 0.246(3) 0.2494(10) 0.088(7) Uani 1 1 d . . .
H25 H 0.6492 0.2063 0.2866 0.106 Uiso 1 1 calc R . .
C26 C 0.6250(11) 0.195(2) 0.1973(12) 0.098(8) Uani 1 1 d . . .
H26 H 0.6536 0.1200 0.1992 0.117 Uiso 1 1 calc R . .
N21 N 0.5860(7) 0.2510(15) 0.1419(6) 0.061(4) Uani 1 1 d . . .
C3 C 0.3734(8) 0.3673(15) 0.0629(7) 0.049(4) Uani 1 1 d . . .
H3A H 0.3640 0.3383 0.0217 0.059 Uiso 1 1 calc R . .
H3B H 0.3920 0.2940 0.0897 0.059 Uiso 1 1 calc R . .
N3 N 0.2999(7) 0.4085(13) 0.0659(6) 0.058(4) Uani 1 1 d . . .
C31 C 0.1934(10) 0.9261(15) -0.1289(6) 0.057(5) Uani 1 1 d . . .
H31A H 0.2365 0.9784 -0.1304 0.068 Uiso 1 1 calc R . .
H31B H 0.1447 0.9696 -0.1516 0.068 Uiso 1 1 calc R . .
C32 C 0.1953(9) 0.7945(16) -0.1565(8) 0.060(5) Uani 1 1 d . . .
C33 C 0.1501(9) 0.7683(14) -0.2150(6) 0.051(5) Uani 1 1 d . . .
H33 H 0.1142 0.8300 -0.2372 0.061 Uiso 1 1 calc R . .
C34 C 0.1548(10) 0.6592(18) -0.2419(7) 0.062(5) Uani 1 1 d . . .
H34 H 0.1225 0.6399 -0.2818 0.074 Uiso 1 1 calc R . .
C35 C 0.2145(9) 0.5714(15) -0.2041(7) 0.057(5) Uani 1 1 d . . .
H35 H 0.2245 0.4944 -0.2201 0.069 Uiso 1 1 calc R . .
C36 C 0.2544(10) 0.6025(15) -0.1469(7) 0.053(5) Uani 1 1 d . . .
H36 H 0.2901 0.5426 -0.1230 0.064 Uiso 1 1 calc R . .
N31 N 0.2473(6) 0.7129(13) -0.1208(6) 0.050(4) Uani 1 1 d . . .
Cu2 Cu 0.65595(11) 0.77636(18) 0.45937(8) 0.0476(7) Uani 1 1 d . . .
C4 C 0.6839(8) 1.1739(16) 0.5616(7) 0.049(4) Uani 1 1 d . . .
H4A H 0.6547 1.2033 0.5205 0.059 Uiso 1 1 calc R . .
H4B H 0.6904 1.2468 0.5887 0.059 Uiso 1 1 calc R . .
N4 N 0.7592(7) 1.1332(10) 0.5646(5) 0.045(3) Uani 1 1 d . . .
C41 C 0.6873(8) 0.6061(14) 0.3725(7) 0.050(4) Uani 1 1 d . . .
H41A H 0.6454 0.5493 0.3728 0.060 Uiso 1 1 calc R . .
H41B H 0.7156 0.5648 0.3498 0.060 Uiso 1 1 calc R . .
C42 C 0.6541(8) 0.7322(18) 0.3435(7) 0.057(5) Uani 1 1 d . . .
C43 C 0.6377(9) 0.7422(17) 0.2838(7) 0.051(4) Uani 1 1 d . . .
H43 H 0.6486 0.6781 0.2605 0.062 Uiso 1 1 calc R . .
C44 C 0.6042(9) 0.853(2) 0.2611(9) 0.072(6) Uani 1 1 d . . .
H44 H 0.5993 0.8722 0.2213 0.086 Uiso 1 1 calc R . .
C45 C 0.5777(11) 0.9379(19) 0.2884(8) 0.069(6) Uani 1 1 d . . .
H45 H 0.5470 1.0074 0.2683 0.083 Uiso 1 1 calc R . .
C46 C 0.5978(8) 0.9178(12) 0.3483(6) 0.038(4) Uani 1 1 d . . .
H46 H 0.5869 0.9813 0.3720 0.045 Uiso 1 1 calc R . .
N41 N 0.6323(7) 0.8117(14) 0.3749(5) 0.050(4) Uani 1 1 d . . .
C5 C 0.7431(7) 1.0117(13) 0.5257(6) 0.036(3) Uiso 1 1 d . . .
H5A H 0.7251 1.0374 0.4833 0.044 Uiso 1 1 calc R . .
H5B H 0.7924 0.9665 0.5346 0.044 Uiso 1 1 calc R . .
N5 N 0.6880(8) 0.9241(13) 0.5328(5) 0.054(4) Uani 1 1 d . . .
C51 C 0.7232(8) 0.8348(15) 0.5868(7) 0.048(4) Uani 1 1 d . . .
H51A H 0.7769 0.8152 0.5916 0.058 Uiso 1 1 calc R . .
H51B H 0.7239 0.8778 0.6235 0.058 Uiso 1 1 calc R . .
C52 C 0.6798(7) 0.7178(15) 0.5793(6) 0.040(4) Uani 1 1 d . . .
C53 C 0.6820(11) 0.6462(19) 0.6299(9) 0.072(6) Uani 1 1 d . . .
H53 H 0.7088 0.6763 0.6693 0.086 Uiso 1 1 calc R . .
C54 C 0.6444(9) 0.532(2) 0.6204(8) 0.077(6) Uani 1 1 d . . .
H54 H 0.6463 0.4808 0.6533 0.092 Uiso 1 1 calc R . .
C55 C 0.6044(7) 0.4935(15) 0.5638(8) 0.048(4) Uani 1 1 d . . .
H55 H 0.5771 0.4160 0.5567 0.057 Uiso 1 1 calc R . .
C56 C 0.6040(8) 0.5679(15) 0.5168(8) 0.047(4) Uani 1 1 d . . .
H56 H 0.5763 0.5396 0.4773 0.057 Uiso 1 1 calc R . .
N51 N 0.6414(8) 0.6797(15) 0.5246(6) 0.061(4) Uani 1 1 d . . .
C6 C 0.6213(9) 0.9818(13) 0.5322(7) 0.042(4) Uani 1 1 d . . .
H6A H 0.5869 0.9178 0.5392 0.051 Uiso 1 1 calc R . .
H6B H 0.5942 1.0200 0.4925 0.051 Uiso 1 1 calc R . .
N6 N 0.6382(6) 1.0776(12) 0.5774(5) 0.043(3) Uani 1 1 d . . .
C61 C 0.5706(8) 1.1345(18) 0.5841(7) 0.060(5) Uani 1 1 d . . .
H61A H 0.5340 1.0655 0.5819 0.072 Uiso 1 1 calc R . .
H61B H 0.5460 1.1891 0.5489 0.072 Uiso 1 1 calc R . .
C62 C 0.5787(8) 1.2116(15) 0.6387(7) 0.040(4) Uani 1 1 d . . .
C63 C 0.6362(11) 1.195(2) 0.6921(8) 0.090(7) Uani 1 1 d . . .
H63 H 0.6720 1.1285 0.6957 0.108 Uiso 1 1 calc R . .
C64 C 0.6457(12) 1.270(2) 0.7429(7) 0.077(6) Uani 1 1 d . . .
H64 H 0.6900 1.2675 0.7785 0.092 Uiso 1 1 calc R . .
C65 C 0.5862(12) 1.346(2) 0.7355(9) 0.077(7) Uani 1 1 d . . .
H65 H 0.5820 1.3850 0.7697 0.092 Uiso 1 1 calc R . .
C66 C 0.5376(11) 1.3674(19) 0.6877(9) 0.070(5) Uani 1 1 d . . .
H66 H 0.5030 1.4349 0.6847 0.084 Uiso 1 1 calc R . .
N61 N 0.5286(9) 1.2951(13) 0.6335(6) 0.067(4) Uani 1 1 d . . .
B1 B 0.1436(11) 0.743(3) 0.1104(8) 0.062(7) Uani 1 1 d . . .
F1 F 0.1861(7) 0.8107(15) 0.0903(7) 0.136(6) Uani 1 1 d . . .
F2 F 0.0764(7) 0.7470(12) 0.0584(7) 0.123(5) Uani 1 1 d . . .
F3 F 0.1625(8) 0.6315(13) 0.1258(7) 0.137(6) Uani 1 1 d . . .
F4 F 0.1289(12) 0.8202(14) 0.1535(7) 0.181(8) Uani 1 1 d . . .
B2 B 0.0433(14) 0.241(2) 0.3923(8) 0.060(6) Uani 1 1 d . . .
F5 F 0.0175(6) 0.2606(13) 0.4386(6) 0.111(5) Uani 1 1 d . . .
F6 F -0.0096(9) 0.272(3) 0.3449(9) 0.257(14) Uani 1 1 d . . .
F7 F 0.1118(6) 0.2969(11) 0.4013(6) 0.104(4) Uani 1 1 d . . .
F8 F 0.0538(10) 0.1229(17) 0.3924(9) 0.168(7) Uani 1 1 d . . .

loop_
_atom_site_aniso_label
_atom_site_aniso_U_11
_atom_site_aniso_U_22
_atom_site_aniso_U_33
_atom_site_aniso_U_23
_atom_site_aniso_U_13
_atom_site_aniso_U_12
Cu1 0.0740(15) 0.0441(14) 0.0294(11) -0.0012(9) 0.0062(9) 0.0018(10)
C1 0.060(11) 0.033(10) 0.029(8) 0.008(7) -0.031(7) -0.007(8)
N1 0.033(8) 0.088(12) 0.035(8) -0.014(7) 0.004(6) -0.001(7)
C12 0.042(9) 0.066(11) 0.012(7) -0.010(7) 0.010(6) 0.009(8)
C13 0.036(10) 0.102(16) 0.058(12) 0.006(11) 0.009(8) -0.022(10)
C14 0.035(9) 0.064(13) 0.045(10) 0.004(9) 0.007(7) -0.004(9)
C15 0.088(13) 0.020(9) 0.036(10) -0.019(7) 0.002(9) -0.013(8)
C16 0.050(11) 0.076(15) 0.080(14) 0.027(12) 0.029(10) 0.042(11)
N11 0.050(8) 0.057(10) 0.035(8) 0.005(6) 0.011(6) -0.015(7)
C2 0.038(9) 0.048(11) 0.041(9) 0.012(7) 0.011(7) 0.013(8)
N2 0.032(8) 0.050(9) 0.074(10) 0.004(7) 0.034(7) -0.005(6)
C21 0.023(9) 0.076(14) 0.063(12) 0.000(10) 0.008(8) -0.006(8)
C22 0.046(12) 0.052(14) 0.12(2) 0.004(12) 0.035(12) -0.001(10)
C23 0.046(12) 0.107(18) 0.080(15) -0.002(14) 0.020(11) 0.005(11)
C24 0.093(17) 0.049(15) 0.071(15) 0.013(12) -0.010(12) -0.023(12)
C25 0.065(15) 0.11(2) 0.071(16) 0.013(15) -0.003(11) -0.021(14)
C26 0.080(16) 0.077(17) 0.098(19) 0.026(14) -0.014(13) 0.019(12)
N21 0.045(8) 0.085(12) 0.054(9) 0.004(8) 0.018(7) 0.017(8)
C3 0.051(10) 0.050(11) 0.044(9) 0.009(8) 0.015(8) -0.013(9)
N3 0.047(8) 0.057(10) 0.070(10) 0.031(8) 0.022(7) 0.024(7)
C31 0.075(12) 0.057(12) 0.019(8) -0.015(7) -0.006(8) -0.012(9)
C32 0.058(11) 0.063(13) 0.076(13) 0.024(10) 0.044(10) 0.048(10)
C33 0.084(12) 0.024(9) 0.029(8) -0.006(7) 0.001(8) 0.004(8)
C34 0.073(12) 0.065(13) 0.041(10) 0.004(9) 0.014(8) 0.016(10)
C35 0.068(12) 0.036(11) 0.061(12) -0.031(9) 0.014(9) 0.004(9)
C36 0.085(13) 0.024(10) 0.062(12) -0.001(8) 0.039(10) 0.008(8)
N31 0.028(7) 0.066(10) 0.063(9) 0.004(8) 0.023(6) 0.006(7)
Cu2 0.0631(14) 0.0462(14) 0.0319(11) -0.0016(9) 0.0156(9) -0.0015(10)
C4 0.035(9) 0.064(12) 0.044(9) -0.004(8) 0.010(7) 0.023(8)
N4 0.071(9) 0.022(7) 0.044(8) -0.008(6) 0.023(7) -0.024(6)
C41 0.053(10) 0.036(10) 0.054(10) 0.012(8) 0.011(8) 0.001(8)
C42 0.034(9) 0.086(14) 0.042(10) -0.013(10) 0.002(7) 0.024(9)
C43 0.054(10) 0.064(13) 0.042(10) 0.001(9) 0.025(8) 0.007(9)
C44 0.039(11) 0.13(2) 0.061(12) 0.023(13) 0.035(9) 0.003(12)
C45 0.091(14) 0.067(14) 0.045(11) -0.009(10) 0.020(10) -0.007(11)
C46 0.052(10) 0.015(8) 0.030(8) -0.004(6) -0.005(7) 0.013(7)
N41 0.055(8) 0.073(11) 0.024(6) -0.020(7) 0.017(6) 0.002(8)
N5 0.082(10) 0.065(10) 0.024(7) 0.003(6) 0.030(7) 0.000(8)
C51 0.031(9) 0.058(12) 0.064(11) 0.002(9) 0.027(8) -0.015(8)
C52 0.024(8) 0.053(11) 0.038(9) -0.010(8) 0.006(6) 0.015(7)
C53 0.082(14) 0.065(15) 0.085(14) 0.033(11) 0.049(11) 0.005(11)
C54 0.037(11) 0.119(19) 0.062(13) 0.024(11) 0.003(9) -0.033(11)
C55 0.022(8) 0.054(12) 0.069(12) 0.011(9) 0.018(8) -0.011(7)
C56 0.051(10) 0.027(10) 0.073(12) 0.007(9) 0.033(9) 0.001(8)
N51 0.079(10) 0.071(11) 0.038(8) 0.001(7) 0.028(7) 0.019(9)
C6 0.066(11) 0.013(9) 0.054(10) 0.005(7) 0.028(8) 0.009(8)
N6 0.009(6) 0.069(10) 0.052(8) 0.004(7) 0.012(6) -0.011(6)
C61 0.039(10) 0.102(16) 0.044(10) -0.006(9) 0.021(8) -0.022(9)
C62 0.038(9) 0.043(11) 0.052(10) 0.022(8) 0.031(8) 0.017(8)
C63 0.064(13) 0.15(2) 0.049(13) 0.009(13) 0.009(10) 0.005(13)
C64 0.067(14) 0.121(19) 0.029(10) 0.018(11) 0.000(9) -0.010(13)
C65 0.055(13) 0.13(2) 0.040(12) 0.014(11) 0.007(10) -0.026(13)
C66 0.073(13) 0.096(16) 0.060(13) -0.014(11) 0.049(11) 0.006(11)
N61 0.083(11) 0.038(10) 0.068(10) -0.018(7) 0.013(8) -0.009(8)
B1 0.041(12) 0.12(2) 0.036(10) -0.027(13) 0.027(10) -0.006(13)
F1 0.106(10) 0.177(15) 0.155(14) 0.018(11) 0.083(10) -0.028(10)
F2 0.083(8) 0.105(10) 0.150(13) -0.008(9) 0.005(8) -0.004(7)
F3 0.140(12) 0.088(11) 0.159(14) 0.041(9) 0.025(9) 0.066(9)
F4 0.37(2) 0.093(11) 0.123(13) 0.029(9) 0.140(15) 0.081(14)
B2 0.100(19) 0.059(16) 0.025(9) -0.019(10) 0.026(11) -0.040(14)
F5 0.066(7) 0.143(12) 0.113(10) -0.060(9) 0.019(7) -0.015(7)
F6 0.106(13) 0.45(4) 0.154(18) 0.15(2) -0.030(11) 0.011(16)
F7 0.074(8) 0.081(9) 0.168(13) 0.045(8) 0.060(8) 0.015(7)
F8 0.178(15) 0.117(14) 0.25(2) -0.022(13) 0.120(15) -0.038(12)

loop_
_atom_type_symbol
_atom_type_description
_atom_type_scat_dispersion_real
_atom_type_scat_dispersion_imag
_atom_type_scat_source
C C 0.0033 0.0016 'International Tables Vol C Tables 4.2.6.8 and 6.1.1.4'
H H 0.0000 0.0000 'International Tables Vol C Tables 4.2.6.8 and 6.1.1.4'
N N 0.0061 0.0033 'International Tables Vol C Tables 4.2.6.8 and 6.1.1.4'
Cu Cu 0.3201 1.2651 'International Tables Vol C Tables 4.2.6.8 and 6.1.1.4'
B B 0.0013 0.0007 'International Tables Vol C Tables 4.2.6.8 and 6.1.1.4'
F F 0.0171 0.0103 'International Tables Vol C Tables 4.2.6.8 and 6.1.1.4'

loop_
_geom_angle_atom_site_label_1
_geom_angle_atom_site_label_2
_geom_angle_atom_site_label_3
_geom_angle
_geom_angle_site_symmetry_1
_geom_angle_site_symmetry_3
_geom_angle_publ_flag
N31 Cu1 N11 157.8(6) . . ?
N31 Cu1 N1 120.0(5) . . ?
N11 Cu1 N1 79.8(5) . . ?
N31 Cu1 N3 78.7(5) . 2 ?
N11 Cu1 N3 98.9(5) . 2 ?
N1 Cu1 N3 124.1(5) . 2 ?
N1 C1 N3 116.7(11) . . ?
N1 C1 H1A 108.1 . . ?
N3 C1 H1A 108.1 . . ?
N1 C1 H1B 108.1 . . ?
N3 C1 H1B 108.1 . . ?
H1A C1 H1B 107.3 . . ?
C1 N1 C11 114.9(12) . . ?
C1 N1 C2 109.7(13) . . ?
C11 N1 C2 109.0(10) . . ?
C1 N1 Cu1 116.7(7) . . ?
C11 N1 Cu1 104.0(10) . . ?
C2 N1 Cu1 101.5(9) . . ?
C12 C11 N1 108.5(12) . . ?
C12 C11 H11A 110.0 . . ?
N1 C11 H11A 110.0 . . ?
C12 C11 H11B 110.0 . . ?
N1 C11 H11B 110.0 . . ?
H11A C11 H11B 108.4 . . ?
N11 C12 C13 117.3(16) . . ?
N11 C12 C11 121.8(13) . . ?
C13 C12 C11 120.5(14) . . ?
C14 C13 C12 123.0(17) . . ?
C14 C13 H13 118.5 . . ?
C12 C13 H13 118.5 . . ?
C13 C14 C15 119.4(16) . . ?
C13 C14 H14 120.3 . . ?
C15 C14 H14 120.3 . . ?
C14 C15 C16 115.2(17) . . ?
C14 C15 H15 122.4 . . ?
C16 C15 H15 122.4 . . ?
N11 C16 C15 124.7(18) . . ?
N11 C16 H16 117.6 . . ?
C15 C16 H16 117.6 . . ?
C12 N11 C16 119.0(14) . . ?
C12 N11 Cu1 113.8(11) . . ?
C16 N11 Cu1 126.5(12) . . ?
N2 C2 N1 110.0(12) . . ?
N2 C2 H2A 109.7 . . ?
N1 C2 H2A 109.7 . . ?
N2 C2 H2B 109.7 . . ?
N1 C2 H2B 109.7 . . ?
H2A C2 H2B 108.2 . . ?
C21 N2 C3 113.1(13) . . ?
C21 N2 C2 113.9(12) . . ?
C3 N2 C2 105.1(11) . . ?
N2 C21 C22 115.0(15) . . ?
N2 C21 H21A 108.5 . . ?
C22 C21 H21A 108.5 . . ?
N2 C21 H21B 108.5 . . ?
C22 C21 H21B 108.5 . . ?
H21A C21 H21B 107.5 . . ?
N21 C22 C23 127(2) . . ?
N21 C22 C21 113.2(19) . . ?
C23 C22 C21 119.9(18) . . ?
C24 C23 C22 112(2) . . ?
C24 C23 H23 123.9 . . ?
C22 C23 H23 123.9 . . ?
C25 C24 C23 126(3) . . ?
C25 C24 H24 117.0 . . ?
C23 C24 H24 117.0 . . ?
C24 C25 C26 120(2) . . ?
C24 C25 H25 119.9 . . ?
C26 C25 H25 119.9 . . ?
C25 C26 N21 121(2) . . ?
C25 C26 H26 119.4 . . ?
N21 C26 H26 119.4 . . ?
C22 N21 C26 113.1(18) . . ?
N3 C3 N2 115.7(13) . . ?
N3 C3 H3A 108.4 . . ?
N2 C3 H3A 108.4 . . ?
N3 C3 H3B 108.4 . . ?
N2 C3 H3B 108.4 . . ?
H3A C3 H3B 107.4 . . ?
C3 N3 C31 110.8(12) . 2_545 ?
C3 N3 C1 107.8(13) . . ?
C31 N3 C1 115.0(13) 2_545 . ?
C3 N3 Cu1 119.3(10) . 2_545 ?
C31 N3 Cu1 95.9(9) 2_545 2_545 ?
C1 N3 Cu1 108.0(8) . 2_545 ?
N3 C31 C32 108.5(13) 2 . ?
N3 C31 H31A 110.0 2 . ?
C32 C31 H31A 110.0 . . ?
N3 C31 H31B 110.0 2 . ?
C32 C31 H31B 110.0 . . ?
H31A C31 H31B 108.4 . . ?
N31 C32 C33 123.5(16) . . ?
N31 C32 C31 115.2(15) . . ?
C33 C32 C31 121.1(13) . . ?
C34 C33 C32 122.8(14) . . ?
C34 C33 H33 118.6 . . ?
C32 C33 H33 118.6 . . ?
C33 C34 C35 114.3(14) . . ?
C33 C34 H34 122.9 . . ?
C35 C34 H34 122.9 . . ?
C36 C35 C34 119.1(15) . . ?
C36 C35 H35 120.5 . . ?
C34 C35 H35 120.5 . . ?
C35 C36 N31 125.0(15) . . ?
C35 C36 H36 117.5 . . ?
N31 C36 H36 117.5 . . ?
C32 N31 C36 115.2(15) . . ?
C32 N31 Cu1 118.7(12) . . ?
C36 N31 Cu1 126.1(11) . . ?
N41 Cu2 N51 152.0(6) . . ?
N41 Cu2 N5 124.9(5) . . ?
N51 Cu2 N5 79.3(5) . . ?
N41 Cu2 N4 78.0(5) . 2_646 ?
N51 Cu2 N4 99.0(5) . 2_646 ?
N5 Cu2 N4 127.6(5) . 2_646 ?
N4 C4 N6 115.3(12) . . ?
N4 C4 H4A 108.5 . . ?
N6 C4 H4A 108.5 . . ?
N4 C4 H4B 108.5 . . ?
N6 C4 H4B 108.5 . . ?
H4A C4 H4B 107.5 . . ?
C4 N4 C41 112.6(12) . 2_656 ?
C4 N4 C5 104.2(10) . . ?
C41 N4 C5 111.0(11) 2_656 . ?
C4 N4 Cu2 120.8(10) . 2_656 ?
C41 N4 Cu2 96.1(8) 2_656 2_656 ?
C5 N4 Cu2 112.2(9) . 2_656 ?
N4 C41 C42 107.6(12) 2_646 . ?
N4 C41 H41A 110.2 2_646 . ?
C42 C41 H41A 110.2 . . ?
N4 C41 H41B 110.2 2_646 . ?
C42 C41 H41B 110.2 . . ?
H41A C41 H41B 108.5 . . ?
N41 C42 C43 124.6(16) . . ?
N41 C42 C41 117.8(15) . . ?
C43 C42 C41 116.6(15) . . ?
C44 C43 C42 112.8(17) . . ?
C44 C43 H43 123.6 . . ?
C42 C43 H43 123.6 . . ?
C45 C44 C43 126.7(19) . . ?
C45 C44 H44 116.7 . . ?
C43 C44 H44 116.7 . . ?
C44 C45 C46 114.4(18) . . ?
C44 C45 H45 122.8 . . ?
C46 C45 H45 122.8 . . ?
N41 C46 C45 122.3(14) . . ?
N41 C46 H46 118.9 . . ?
C45 C46 H46 118.9 . . ?
C42 N41 C46 118.1(14) . . ?
C42 N41 Cu2 118.8(12) . . ?
C46 N41 Cu2 123.0(10) . . ?
N5 C5 N4 116.9(12) . . ?
N5 C5 H5A 108.1 . . ?
N4 C5 H5A 108.1 . . ?
N5 C5 H5B 108.1 . . ?
N4 C5 H5B 108.1 . . ?
H5A C5 H5B 107.3 . . ?
C6 N5 C5 113.2(13) . . ?
C6 N5 C51 112.7(12) . . ?
C5 N5 C51 113.0(11) . . ?
C6 N5 Cu2 108.3(9) . . ?
C5 N5 Cu2 110.4(9) . . ?
C51 N5 Cu2 98.1(9) . . ?
C52 C51 N5 111.7(12) . . ?
C52 C51 H51A 109.3 . . ?
N5 C51 H51A 109.3 . . ?
C52 C51 H51B 109.3 . . ?
N5 C51 H51B 109.3 . . ?
H51A C51 H51B 107.9 . . ?
N51 C52 C53 121.8(17) . . ?
N51 C52 C51 117.7(15) . . ?
C53 C52 C51 120.5(14) . . ?
C54 C53 C52 118.2(19) . . ?
C54 C53 H53 120.9 . . ?
C52 C53 H53 120.9 . . ?
C55 C54 C53 119.6(18) . . ?
C55 C54 H54 120.2 . . ?
C53 C54 H54 120.2 . . ?
C54 C55 C56 119.2(16) . . ?
C54 C55 H55 120.4 . . ?
C56 C55 H55 120.4 . . ?
N51 C56 C55 122.6(16) . . ?
N51 C56 H56 118.7 . . ?
C55 C56 H56 118.7 . . ?
C52 N51 C56 118.5(15) . . ?
C52 N51 Cu2 116.9(13) . . ?
C56 N51 Cu2 123.9(11) . . ?
N5 C6 N6 110.8(12) . . ?
N5 C6 H6A 109.5 . . ?
N6 C6 H6A 109.5 . . ?
N5 C6 H6B 109.5 . . ?
N6 C6 H6B 109.5 . . ?
H6A C6 H6B 108.1 . . ?
C6 N6 C61 114.6(11) . . ?
C6 N6 C4 106.5(12) . . ?
C61 N6 C4 110.5(12) . . ?
N6 C61 C62 120.3(12) . . ?
N6 C61 H61A 107.3 . . ?
C62 C61 H61A 107.3 . . ?
N6 C61 H61B 107.3 . . ?
C62 C61 H61B 107.3 . . ?
H61A C61 H61B 106.9 . . ?
N61 C62 C63 119.5(17) . . ?
N61 C62 C61 117.3(14) . . ?
C63 C62 C61 123.1(16) . . ?
C62 C63 C64 123(2) . . ?
C62 C63 H63 118.4 . . ?
C64 C63 H63 118.4 . . ?
C65 C64 C63 113.0(16) . . ?
C65 C64 H64 123.5 . . ?
C63 C64 H64 123.5 . . ?
C66 C65 C64 123(2) . . ?
C66 C65 H65 118.4 . . ?
C64 C65 H65 118.4 . . ?
C65 C66 N61 124(2) . . ?
C65 C66 H66 118.2 . . ?
N61 C66 H66 118.2 . . ?
C62 N61 C66 116.0(15) . . ?
F3 B1 F1 119.2(19) . . ?
F3 B1 F2 110.6(19) . . ?
F1 B1 F2 97.1(18) . . ?
F3 B1 F4 115.8(19) . . ?
F1 B1 F4 105(2) . . ?
F2 B1 F4 106.5(18) . . ?
F6 B2 F8 109(2) . . ?
F6 B2 F7 114.9(19) . . ?
F8 B2 F7 107(2) . . ?
F6 B2 F5 108(2) . . ?
F8 B2 F5 104.1(18) . . ?
F7 B2 F5 113.3(14) . . ?

loop_
_geom_bond_atom_site_label_1
_geom_bond_atom_site_label_2
_geom_bond_distance
_geom_bond_site_symmetry_2
_geom_bond_publ_flag
Cu1 N31 1.924(13) . ?
Cu1 N11 1.988(12) . ?
Cu1 N1 2.221(14) . ?
Cu1 N3 2.406(14) 2 ?
C1 N1 1.479(19) . ?
C1 N3 1.507(17) . ?
C1 H1A 0.9900 . ?
C1 H1B 0.9900 . ?
N1 C11 1.501(19) . ?
N1 C2 1.557(17) . ?
C11 C12 1.49(2) . ?
C11 H11A 0.9900 . ?
C11 H11B 0.9900 . ?
C12 N11 1.313(18) . ?
C12 C13 1.39(2) . ?
C13 C14 1.33(2) . ?
C13 H13 0.9500 . ?
C14 C15 1.36(2) . ?
C14 H14 0.9500 . ?
C15 C16 1.37(2) . ?
C15 H15 0.9500 . ?
C16 N11 1.34(2) . ?
C16 H16 0.9500 . ?
C2 N2 1.485(18) . ?
C2 H2A 0.9900 . ?
C2 H2B 0.9900 . ?
N2 C21 1.373(17) . ?
N2 C3 1.480(17) . ?
C21 C22 1.52(2) . ?
C21 H21A 0.9900 . ?
C21 H21B 0.9900 . ?
C22 N21 1.32(2) . ?
C22 C23 1.44(3) . ?
C23 C24 1.33(3) . ?
C23 H23 0.9500 . ?
C24 C25 1.25(3) . ?
C24 H24 0.9500 . ?
C25 C26 1.38(3) . ?
C25 H25 0.9500 . ?
C26 N21 1.40(2) . ?
C26 H26 0.9500 . ?
C3 N3 1.467(19) . ?
C3 H3A 0.9900 . ?
C3 H3B 0.9900 . ?
N3 C31 1.48(2) 2_545 ?
N3 Cu1 2.406(14) 2_545 ?
C31 N3 1.48(2) 2 ?
C31 C32 1.55(2) . ?
C31 H31A 0.9900 . ?
C31 H31B 0.9900 . ?
C32 N31 1.351(18) . ?
C32 C33 1.38(2) . ?
C33 C34 1.34(2) . ?
C33 H33 0.9500 . ?
C34 C35 1.48(2) . ?
C34 H34 0.9500 . ?
C35 C36 1.34(2) . ?
C35 H35 0.9500 . ?
C36 N31 1.358(19) . ?
C36 H36 0.9500 . ?
Cu2 N41 1.953(12) . ?
Cu2 N51 1.975(14) . ?
Cu2 N5 2.273(13) . ?
Cu2 N4 2.412(12) 2_646 ?
C4 N4 1.449(17) . ?
C4 N6 1.468(19) . ?
C4 H4A 0.9900 . ?
C4 H4B 0.9900 . ?
N4 C41 1.507(17) 2_656 ?
N4 C5 1.555(17) . ?
N4 Cu2 2.412(12) 2_656 ?
C41 N4 1.507(17) 2_646 ?
C41 C42 1.53(2) . ?
C41 H41A 0.9900 . ?
C41 H41B 0.9900 . ?
C42 N41 1.292(19) . ?
C42 C43 1.36(2) . ?
C43 C44 1.35(2) . ?
C43 H43 0.9500 . ?
C44 C45 1.31(2) . ?
C44 H44 0.9500 . ?
C45 C46 1.37(2) . ?
C45 H45 0.9500 . ?
C46 N41 1.337(17) . ?
C46 H46 0.9500 . ?
C5 N5 1.443(18) . ?
C5 H5A 0.9900 . ?
C5 H5B 0.9900 . ?
N5 C6 1.384(17) . ?
N5 C51 1.547(19) . ?
C51 C52 1.46(2) . ?
C51 H51A 0.9900 . ?
C51 H51B 0.9900 . ?
C52 N51 1.311(17) . ?
C52 C53 1.42(2) . ?
C53 C54 1.38(2) . ?
C53 H53 0.9500 . ?
C54 C55 1.36(2) . ?
C54 H54 0.9500 . ?
C55 C56 1.38(2) . ?
C55 H55 0.9500 . ?
C56 N51 1.355(19) . ?
C56 H56 0.9500 . ?
C6 N6 1.437(18) . ?
C6 H6A 0.9900 . ?
C6 H6B 0.9900 . ?
N6 C61 1.462(19) . ?
C61 C62 1.51(2) . ?
C61 H61A 0.9900 . ?
C61 H61B 0.9900 . ?
C62 N61 1.262(18) . ?
C62 C63 1.35(2) . ?
C63 C64 1.42(3) . ?
C63 H63 0.9500 . ?
C64 C65 1.33(3) . ?
C64 H64 0.9500 . ?
C65 C66 1.20(2) . ?
C65 H65 0.9500 . ?
C66 N61 1.47(2) . ?
C66 H66 0.9500 . ?
B1 F3 1.26(3) . ?
B1 F1 1.29(2) . ?
B1 F2 1.41(2) . ?
B1 F4 1.42(2) . ?
B2 F6 1.25(2) . ?
B2 F8 1.27(3) . ?
B2 F7 1.35(2) . ?
B2 F5 1.38(2) . ?
